data_7105134
loop_
_publ_author_name
'Tiong, Pei-Jen'
'Schofield, A Daniel'
'Selby, Jonathan D'
'Nova, Ainara'
'Clot, Eric'
'Mountford, Philip'

_publ_section_title
;
 Single and double substrate insertion into the Ti=N(alpha) bonds of
 terminal titanium hydrazides.
;
_journal_issue 1
_journal_name_full 'Chemical communications (Cambridge, England)'
_journal_page_first 85
_journal_page_last 87
_journal_paper_doi 10.1039/b920090h
_journal_volume 46
_journal_year 2009
_chemical_formula_moiety 'C32 H42 N4 O4 Ti1'
_chemical_formula_sum 'C32 H42 N4 O4 Ti'
_chemical_formula_weight 594.61
_chemical_name_systematic
;
Cp*Ti{MeC(NiPr)2}{OC(O)N(NPh2)C(O)O}
;
_space_group_IT_number 14
_symmetry_cell_setting monoclinic
_symmetry_space_group_name_Hall '-P 2ybc'
_symmetry_space_group_name_H-M 'P 1 21/c 1'
_atom_sites_solution_hydrogens geom
_atom_sites_solution_primary direct
_atom_sites_solution_secondary difmap
_audit_creation_method CRYSTALS_ver_12.86
_cell_angle_alpha 90
_cell_angle_beta 109.1092(8)
_cell_angle_gamma 90
_cell_formula_units_Z 4
_cell_length_a 14.2642(3)
_cell_length_b 13.3667(2)
_cell_length_c 17.0300(4)
_cell_measurement_reflns_used 6986
_cell_measurement_temperature 150
_cell_measurement_theta_max 27
_cell_measurement_theta_min 5
_cell_volume 3068.11(11)
_computing_cell_refinement 'DENZO/SCALEPACK (Otwinowski & Minor, 1997)'
_computing_data_collection 'COLLECT (Nonius, 1997-2001).'
_computing_data_reduction 'DENZO/SCALEPACK (Otwinowski & Minor, 1997)'
_computing_molecular_graphics 'CAMERON (Watkin et al., 1996)'
_computing_publication_material 'CRYSTALS (Betteridge et al., 2003)'
_computing_structure_refinement 'CRYSTALS (Betteridge et al., 2003)'
_computing_structure_solution 'SIR92 (Altomare et al., 1994)'
_diffrn_ambient_temperature 150
_diffrn_measured_fraction_theta_full 0.992
_diffrn_measured_fraction_theta_max 0.990
_diffrn_measurement_device 'Nonius KappaCCD'
_diffrn_measurement_device_type Area
_diffrn_measurement_method \w
_diffrn_radiation_monochromator graphite
_diffrn_radiation_type 'Mo K\a'
_diffrn_radiation_wavelength 0.71073
_diffrn_reflns_av_R_equivalents 0.041
_diffrn_reflns_limit_h_max 18
_diffrn_reflns_limit_h_min -18
_diffrn_reflns_limit_k_max 17
_diffrn_reflns_limit_k_min -17
_diffrn_reflns_limit_l_max 22
_diffrn_reflns_limit_l_min -22
_diffrn_reflns_number 13753
_diffrn_reflns_theta_full 26.393
_diffrn_reflns_theta_max 27.493
_diffrn_reflns_theta_min 5.106
_diffrn_standards_number 0
_exptl_absorpt_coefficient_mu 0.321
_exptl_absorpt_correction_T_max 0.97
_exptl_absorpt_correction_T_min 0.94
_exptl_absorpt_correction_type multi-scan
_exptl_absorpt_process_details 'DENZO/SCALEPACK (Otwinowski & Minor, 1997)'
_exptl_crystal_colour orange
_exptl_crystal_density_diffrn 1.287
_exptl_crystal_density_method 'not measured'
_exptl_crystal_description plate
_exptl_crystal_F_000 1264
_exptl_crystal_size_max 0.20
_exptl_crystal_size_mid 0.20
_exptl_crystal_size_min 0.10
_refine_diff_density_max 1.05
_refine_diff_density_min -0.52
_refine_ls_extinction_method None
_refine_ls_goodness_of_fit_ref 1.1004
_refine_ls_hydrogen_treatment constr
_refine_ls_matrix_type full
_refine_ls_number_parameters 370
_refine_ls_number_reflns 4534
_refine_ls_number_restraints 0
_refine_ls_R_factor_all 0.0875
_refine_ls_R_factor_gt 0.0564
_refine_ls_shift/su_max 0.001126
_refine_ls_structure_factor_coef F
_refine_ls_weighting_details
;
Method, part 1, Chebychev polynomial, (Watkin, 1994, Prince, 1982)
[weight] = 1.0/[A~0~*T~0~(x)+A~1~*T~1~(x) ... +A~n-1~]*T~n-1~(x)]
where A~i~ are the Chebychev coefficients listed below and x= Fcalc/Fmax
Method = Robust Weighting (Prince, 1982)
W = [weight] * [1-(deltaF/6*sigmaF)^2^]^2^
A~i~ are:
0.716 0.341 0.536 0.973E-01 0.136
;
_refine_ls_weighting_scheme calc
_refine_ls_wR_factor_all 0.0748
_refine_ls_wR_factor_gt 0.0562
_refine_ls_wR_factor_ref 0.0531
_reflns_limit_h_max 17
_reflns_limit_h_min -18
_reflns_limit_k_max 17
_reflns_limit_k_min 0
_reflns_limit_l_max 22
_reflns_limit_l_min 0
_reflns_number_gt 4992
_reflns_number_total 6980
_reflns_threshold_expression I>2.0\s(I)
_oxford_diffrn_Wilson_B_factor 1.79
_oxford_diffrn_Wilson_scale 14.32
_oxford_refine_ls_r_factor_ref 0.0511
_oxford_refine_ls_scale 0.2639(5)
_oxford_reflns_number_all 6980
_oxford_reflns_threshold_expression_ref I>3.0\s(I)
_cod_data_source_file b920090h.txt
_cod_data_source_block Compound_2a
_cod_depositor_comments
;
The following automatic conversions were performed:
'_symmetry_cell_setting' value 'Monoclinic' changed to 'monoclinic'
according to '/home/saulius/struct/CIF-dictionaries/cif_core.dic'
dictionary named 'cif_core.dic' version 2.4.1 from 2010-06-29.

Automatic conversion script
Id: cif_fix_enum 1527 2010-12-29 10:47:43Z saulius 
;
_cod_original_sg_symbol_H-M 'P 1 21/c 1 '
_cod_original_formula_sum 'C32 H42 N4 O4 Ti1'
_cod_database_code 7105134

loop_
_symmetry_equiv_pos_as_xyz
x,y,z
-x,-y,-z
-x,y+1/2,-z+1/2
x,-y+1/2,z+1/2

loop_
_atom_site_label
_atom_site_type_symbol
_atom_site_fract_x
_atom_site_fract_y
_atom_site_fract_z
_atom_site_U_iso_or_equiv
_atom_site_occupancy
_atom_site_adp_type
_atom_site_refinement_flags_posn
_atom_site_refinement_flags_adp
_atom_site_refinement_flags_occupancy
_atom_site_disorder_assembly
_atom_site_disorder_group
_oxford_atom_site_special_shape
_atom_site_attached_hydrogens
Ti1 Ti 0.77151(3) 0.39235(3) 0.62951(3) 0.0175 1.0000 Uani . . . . . . .
N1 N 0.72690(16) 0.61412(16) 0.69509(13) 0.0210 1.0000 Uani . . . . . . .
N2 N 0.72139(17) 0.69707(16) 0.74299(13) 0.0244 1.0000 Uani . . . . . . .
N3 N 0.90430(16) 0.35708(16) 0.71885(13) 0.0218 1.0000 Uani . . . . . . .
N4 N 0.76448(16) 0.28548(17) 0.71703(14) 0.0240 1.0000 Uani . . . . . . .
C1 C 0.66862(19) 0.78146(19) 0.70060(16) 0.0215 1.0000 Uani . . . . . . .
C2 C 0.6781(2) 0.8115(2) 0.62518(17) 0.0266 1.0000 Uani . . . . . . .
C3 C 0.6258(2) 0.8934(2) 0.58303(19) 0.0324 1.0000 Uani . . . . . . .
C4 C 0.5645(2) 0.9467(2) 0.6159(2) 0.0348 1.0000 Uani . . . . . . .
C5 C 0.5545(2) 0.9182(2) 0.6907(2) 0.0341 1.0000 Uani . . . . . . .
C6 C 0.6055(2) 0.8346(2) 0.73291(18) 0.0284 1.0000 Uani . . . . . . .
C7 C 0.76272(19) 0.68635(19) 0.82919(16) 0.0221 1.0000 Uani . . . . . . .
C8 C 0.7824(2) 0.7702(2) 0.88150(17) 0.0259 1.0000 Uani . . . . . . .
C9 C 0.8227(2) 0.7584(2) 0.96712(18) 0.0301 1.0000 Uani . . . . . . .
C10 C 0.8457(2) 0.6648(2) 1.00218(18) 0.0327 1.0000 Uani . . . . . . .
C11 C 0.8296(2) 0.5823(2) 0.95125(19) 0.0354 1.0000 Uani . . . . . . .
C12 C 0.7890(2) 0.5919(2) 0.86542(18) 0.0309 1.0000 Uani . . . . . . .
C13 C 0.64746(19) 0.54338(19) 0.68029(15) 0.0208 1.0000 Uani . . . . . . .
C14 C 0.81374(19) 0.6074(2) 0.67169(15) 0.0215 1.0000 Uani . . . . . . .
C15 C 0.8601(2) 0.2979(2) 0.75964(16) 0.0223 1.0000 Uani . . . . . . .
C16 C 0.9145(2) 0.2504(3) 0.84189(19) 0.0354 1.0000 Uani . . . . . . .
C17 C 1.00678(19) 0.3936(2) 0.75844(16) 0.0247 1.0000 Uani . . . . . . .
C18 C 1.0517(2) 0.4269(3) 0.6935(2) 0.0381 1.0000 Uani . . . . . . .
C19 C 1.0110(2) 0.4797(2) 0.81834(19) 0.0338 1.0000 Uani . . . . . . .
C20 C 0.6918(2) 0.2446(2) 0.7546(2) 0.0350 1.0000 Uani . . . . . . .
C21 C 0.5928(4) 0.2278(4) 0.6965(3) 0.0729 1.0000 Uani . . . . . . .
C22 C 0.6836(3) 0.3130(3) 0.8243(2) 0.0437 1.0000 Uani . . . . . . .
C23 C 0.6567(2) 0.3254(2) 0.50548(16) 0.0231 1.0000 Uani . . . . . . .
C24 C 0.7049(2) 0.4087(2) 0.48412(15) 0.0234 1.0000 Uani . . . . . . .
C25 C 0.80742(19) 0.3841(2) 0.50302(15) 0.0215 1.0000 Uani . . . . . . .
C26 C 0.8224(2) 0.28666(19) 0.53767(16) 0.0226 1.0000 Uani . . . . . . .
C27 C 0.7288(2) 0.25035(19) 0.53832(16) 0.0232 1.0000 Uani . . . . . . .
C28 C 0.5474(2) 0.3185(3) 0.4903(2) 0.0358 1.0000 Uani . . . . . . .
C29 C 0.6565(2) 0.5045(2) 0.44568(19) 0.0325 1.0000 Uani . . . . . . .
C30 C 0.8827(2) 0.4499(2) 0.48474(18) 0.0285 1.0000 Uani . . . . . . .
C31 C 0.9153(2) 0.2250(2) 0.56139(18) 0.0301 1.0000 Uani . . . . . . .
C32 C 0.7108(3) 0.1446(2) 0.5586(2) 0.0348 1.0000 Uani . . . . . . .
O1 O 0.65892(13) 0.46032(14) 0.64497(12) 0.0252 1.0000 Uani . . . . . . .
O2 O 0.57697(14) 0.56385(15) 0.70151(12) 0.0296 1.0000 Uani . . . . . . .
O3 O 0.82130(13) 0.52842(13) 0.63025(12) 0.0234 1.0000 Uani . . . . . . .
O4 O 0.87389(14) 0.67536(14) 0.68955(13) 0.0309 1.0000 Uani . . . . . . .
H21 H 0.7208 0.7754 0.6026 0.0334 1.0000 Uiso R . . . . . .
H31 H 0.6324 0.9131 0.5315 0.0384 1.0000 Uiso R . . . . . .
H41 H 0.5289 1.0029 0.5868 0.0401 1.0000 Uiso R . . . . . .
H51 H 0.5128 0.9555 0.7134 0.0419 1.0000 Uiso R . . . . . .
H61 H 0.5974 0.8137 0.7836 0.0375 1.0000 Uiso R . . . . . .
H81 H 0.7681 0.8352 0.8582 0.0332 1.0000 Uiso R . . . . . .
H91 H 0.8345 0.8155 1.0022 0.0354 1.0000 Uiso R . . . . . .
H101 H 0.8727 0.6573 1.0608 0.0388 1.0000 Uiso R . . . . . .
H111 H 0.8465 0.5177 0.9749 0.0420 1.0000 Uiso R . . . . . .
H121 H 0.7783 0.5342 0.8310 0.0370 1.0000 Uiso R . . . . . .
H161 H 0.9655 0.2083 0.8361 0.0449 1.0000 Uiso R . . . . . .
H162 H 0.9429 0.3010 0.8817 0.0449 1.0000 Uiso R . . . . . .
H163 H 0.8695 0.2116 0.8598 0.0449 1.0000 Uiso R . . . . . .
H171 H 1.0456 0.3400 0.7890 0.0304 1.0000 Uiso R . . . . . .
H181 H 1.0524 0.3724 0.6579 0.0482 1.0000 Uiso R . . . . . .
H182 H 1.0129 0.4798 0.6618 0.0482 1.0000 Uiso R . . . . . .
H183 H 1.1177 0.4497 0.7199 0.0482 1.0000 Uiso R . . . . . .
H191 H 1.0776 0.5014 0.8431 0.0404 1.0000 Uiso R . . . . . .
H192 H 0.9855 0.4577 0.8605 0.0404 1.0000 Uiso R . . . . . .
H193 H 0.9717 0.5335 0.7886 0.0404 1.0000 Uiso R . . . . . .
H201 H 0.7166 0.1819 0.7788 0.0460 1.0000 Uiso R . . . . . .
H211 H 0.5510 0.2014 0.7249 0.1036 1.0000 Uiso R . . . . . .
H212 H 0.5666 0.2897 0.6714 0.1036 1.0000 Uiso R . . . . . .
H213 H 0.5963 0.1821 0.6549 0.1036 1.0000 Uiso R . . . . . .
H221 H 0.6377 0.2851 0.8480 0.0589 1.0000 Uiso R . . . . . .
H222 H 0.7466 0.3196 0.8660 0.0589 1.0000 Uiso R . . . . . .
H223 H 0.6608 0.3770 0.8017 0.0589 1.0000 Uiso R . . . . . .
H281 H 0.5325 0.2558 0.5098 0.0440 1.0000 Uiso R . . . . . .
H282 H 0.5279 0.3709 0.5194 0.0440 1.0000 Uiso R . . . . . .
H283 H 0.5124 0.3245 0.4326 0.0440 1.0000 Uiso R . . . . . .
H291 H 0.6150 0.4923 0.3902 0.0402 1.0000 Uiso R . . . . . .
H292 H 0.7065 0.5515 0.4458 0.0402 1.0000 Uiso R . . . . . .
H293 H 0.6181 0.5299 0.4775 0.0402 1.0000 Uiso R . . . . . .
H301 H 0.8867 0.5117 0.5132 0.0389 1.0000 Uiso R . . . . . .
H302 H 0.9456 0.4179 0.5029 0.0389 1.0000 Uiso R . . . . . .
H303 H 0.8636 0.4619 0.4266 0.0389 1.0000 Uiso R . . . . . .
H311 H 0.9045 0.1671 0.5272 0.0389 1.0000 Uiso R . . . . . .
H312 H 0.9679 0.2634 0.5540 0.0389 1.0000 Uiso R . . . . . .
H313 H 0.9322 0.2056 0.6180 0.0389 1.0000 Uiso R . . . . . .
H321 H 0.7436 0.1000 0.5327 0.0456 1.0000 Uiso R . . . . . .
H322 H 0.7356 0.1354 0.6171 0.0456 1.0000 Uiso R . . . . . .
H323 H 0.6415 0.1316 0.5390 0.0456 1.0000 Uiso R . . . . . .

loop_
_atom_site_aniso_label
_atom_site_aniso_U_11
_atom_site_aniso_U_22
_atom_site_aniso_U_33
_atom_site_aniso_U_23
_atom_site_aniso_U_13
_atom_site_aniso_U_12
Ti1 0.0210(2) 0.0157(2) 0.0167(2) -0.00123(19) 0.00726(16) -0.00121(18)
N1 0.0265(11) 0.0153(10) 0.0220(10) -0.0046(9) 0.0093(8) -0.0016(9)
N2 0.0346(12) 0.0180(11) 0.0200(11) -0.0026(9) 0.0080(9) 0.0056(9)
N3 0.0228(11) 0.0220(11) 0.0199(10) 0.0024(9) 0.0060(9) -0.0001(8)
N4 0.0257(11) 0.0249(11) 0.0234(11) 0.0022(9) 0.0108(9) -0.0027(9)
C1 0.0217(12) 0.0166(12) 0.0248(13) -0.0017(10) 0.0055(10) -0.0016(10)
C2 0.0311(14) 0.0239(14) 0.0273(14) 0.0010(11) 0.0128(11) 0.0012(11)
C3 0.0352(15) 0.0270(14) 0.0323(14) 0.0058(13) 0.0073(12) -0.0017(13)
C4 0.0290(15) 0.0245(15) 0.0443(17) 0.0048(13) 0.0029(13) 0.0035(12)
C5 0.0282(15) 0.0273(15) 0.0471(18) -0.0030(13) 0.0125(13) 0.0060(11)
C6 0.0278(14) 0.0276(14) 0.0325(15) -0.0027(12) 0.0133(12) 0.0014(11)
C7 0.0245(13) 0.0219(13) 0.0203(12) -0.0005(10) 0.0080(10) 0.0020(10)
C8 0.0312(15) 0.0198(13) 0.0262(13) -0.0011(11) 0.0090(11) 0.0007(11)
C9 0.0303(15) 0.0339(15) 0.0250(14) -0.0078(12) 0.0076(11) -0.0004(12)
C10 0.0331(15) 0.0410(17) 0.0225(14) 0.0017(13) 0.0072(12) 0.0034(13)
C11 0.0443(18) 0.0289(15) 0.0289(15) 0.0062(12) 0.0066(13) 0.0051(13)
C12 0.0405(16) 0.0226(14) 0.0262(13) -0.0009(11) 0.0062(12) 0.0028(12)
C13 0.0242(13) 0.0210(12) 0.0181(11) 0.0036(10) 0.0079(10) 0.0020(10)
C14 0.0269(13) 0.0160(12) 0.0209(12) -0.0002(10) 0.0070(10) 0.0008(11)
C15 0.0273(13) 0.0225(13) 0.0188(12) 0.0005(10) 0.0096(10) 0.0021(10)
C16 0.0318(16) 0.0436(18) 0.0306(15) 0.0152(14) 0.0102(12) 0.0040(13)
C17 0.0228(12) 0.0238(13) 0.0258(13) -0.0010(11) 0.0055(10) 0.0004(11)
C18 0.0306(16) 0.0487(19) 0.0355(16) -0.0050(14) 0.0114(13) -0.0113(14)
C19 0.0316(15) 0.0297(15) 0.0331(15) -0.0071(13) 0.0012(12) 0.0016(12)
C20 0.0336(16) 0.0342(16) 0.0434(17) 0.0078(14) 0.0212(14) -0.0023(13)
C21 0.073(3) 0.072(3) 0.084(3) -0.010(3) 0.040(3) -0.013(2)
C22 0.0461(19) 0.054(2) 0.0419(18) 0.0112(16) 0.0292(16) 0.0080(16)
C23 0.0273(13) 0.0224(12) 0.0177(12) -0.0021(10) 0.0047(10) -0.0072(10)
C24 0.0289(13) 0.0237(13) 0.0170(11) -0.0005(10) 0.0066(10) -0.0036(10)
C25 0.0270(13) 0.0208(12) 0.0189(11) -0.0019(10) 0.0104(10) -0.0031(10)
C26 0.0318(14) 0.0194(12) 0.0185(12) -0.0032(10) 0.0108(10) -0.0014(10)
C27 0.0317(14) 0.0194(13) 0.0201(12) -0.0042(10) 0.0105(11) -0.0046(11)
C28 0.0264(15) 0.0401(17) 0.0365(16) 0.0028(14) 0.0045(12) -0.0080(13)
C29 0.0356(16) 0.0278(15) 0.0316(15) 0.0084(12) 0.0075(12) 0.0020(12)
C30 0.0356(15) 0.0265(14) 0.0288(14) -0.0006(11) 0.0178(12) -0.0058(12)
C31 0.0374(16) 0.0244(14) 0.0328(15) -0.0036(12) 0.0171(13) 0.0024(12)
C32 0.0481(18) 0.0215(14) 0.0389(17) -0.0029(13) 0.0200(15) -0.0068(13)
O1 0.0247(9) 0.0194(9) 0.0340(10) -0.0032(8) 0.0132(8) -0.0027(7)
O2 0.0283(10) 0.0311(11) 0.0342(11) -0.0021(9) 0.0169(8) 0.0017(8)
O3 0.0276(10) 0.0170(9) 0.0297(10) -0.0033(8) 0.0148(8) -0.0021(7)
O4 0.0291(10) 0.0188(9) 0.0439(12) -0.0063(9) 0.0110(9) -0.0060(8)

loop_
_atom_type_symbol
_atom_type_scat_dispersion_real
_atom_type_scat_dispersion_imag
_atom_type_scat_Cromer_Mann_a1
_atom_type_scat_Cromer_Mann_b1
_atom_type_scat_Cromer_Mann_a2
_atom_type_scat_Cromer_Mann_b2
_atom_type_scat_Cromer_Mann_a3
_atom_type_scat_Cromer_Mann_b3
_atom_type_scat_Cromer_Mann_a4
_atom_type_scat_Cromer_Mann_b4
_atom_type_scat_Cromer_Mann_c
_atom_type_scat_source
C 0.0033 0.0016 2.3100 20.8439 1.0200 10.2075 1.5886 0.5687 0.8650 51.6512 0.2156 'International Tables Vol C 4.2.6.8 and 6.1.1.4'
H 0.0000 0.0000 0.4930 10.5109 0.3229 26.1257 0.1402 3.1424 0.0408 57.7998 0.0030 'International Tables Vol C 4.2.6.8 and 6.1.1.4'
O 0.0106 0.0060 3.0485 13.2771 2.2868 5.7011 1.5463 0.3239 0.8670 32.9089 0.2508 'International Tables Vol C 4.2.6.8 and 6.1.1.4'
Ti 0.2776 0.4457 9.7595 7.8508 7.3558 0.5000 1.6991 35.6338 1.9021 116.1050 1.2807 'International Tables Vol C 4.2.6.8 and 6.1.1.4'
N 0.0061 0.0033 12.2126 0.0057 3.1322 9.8933 2.0125 28.9975 1.1663 0.5826 -11.5290 'International Tables Vol C 4.2.6.8 and 6.1.1.4'

loop_
_geom_angle_atom_site_label_1
_geom_angle_site_symmetry_1
_geom_angle_atom_site_label_2
_geom_angle_site_symmetry_2
_geom_angle_atom_site_label_3
_geom_angle_site_symmetry_3
_geom_angle
_geom_angle_publ_flag
N3 . Ti1 . N4 . 64.14(9) yes
N3 . Ti1 . C23 . 140.18(9) yes
N4 . Ti1 . C23 . 101.30(9) yes
N3 . Ti1 . C24 . 139.08(9) yes
N4 . Ti1 . C24 . 135.76(9) yes
C23 . Ti1 . C24 . 34.80(9) yes
N3 . Ti1 . C25 . 103.91(9) yes
N4 . Ti1 . C25 . 133.65(9) yes
C23 . Ti1 . C25 . 57.87(9) yes
C24 . Ti1 . C25 . 35.18(9) yes
N3 . Ti1 . C26 . 86.86(9) yes
N4 . Ti1 . C26 . 99.12(9) yes
C23 . Ti1 . C26 . 57.70(9) yes
C24 . Ti1 . C26 . 58.07(9) yes
C25 . Ti1 . C26 . 34.61(9) yes
N3 . Ti1 . C27 . 105.91(9) yes
N4 . Ti1 . C27 . 81.94(9) yes
C23 . Ti1 . C27 . 34.39(9) yes
C24 . Ti1 . C27 . 57.56(9) yes
C25 . Ti1 . C27 . 57.38(9) yes
N3 . Ti1 . O1 . 127.61(9) yes
N4 . Ti1 . O1 . 89.33(9) yes
C23 . Ti1 . O1 . 86.38(9) yes
C24 . Ti1 . O1 . 91.84(9) yes
C25 . Ti1 . O1 . 125.44(9) yes
N3 . Ti1 . O3 . 87.92(8) yes
N4 . Ti1 . O3 . 137.28(9) yes
C23 . Ti1 . O3 . 119.92(9) yes
C24 . Ti1 . O3 . 86.61(9) yes
C25 . Ti1 . O3 . 82.12(8) yes
C26 . Ti1 . C27 . 34.57(9) yes
C26 . Ti1 . O1 . 144.02(9) yes
C27 . Ti1 . O1 . 114.38(9) yes
C26 . Ti1 . O3 . 111.55(8) yes
C27 . Ti1 . O3 . 139.09(8) yes
O1 . Ti1 . O3 . 82.99(8) yes
N2 . N1 . C13 . 115.8(2) yes
N2 . N1 . C14 . 115.8(2) yes
C13 . N1 . C14 . 128.3(2) yes
N1 . N2 . C1 . 117.2(2) yes
N1 . N2 . C7 . 116.6(2) yes
C1 . N2 . C7 . 126.0(2) yes
Ti1 . N3 . C15 . 92.47(16) yes
Ti1 . N3 . C17 . 142.63(18) yes
C15 . N3 . C17 . 121.5(2) yes
Ti1 . N4 . C15 . 91.34(16) yes
Ti1 . N4 . C20 . 139.48(19) yes
C15 . N4 . C20 . 123.1(2) yes
N2 . C1 . C2 . 120.2(2) yes
N2 . C1 . C6 . 120.6(2) yes
C2 . C1 . C6 . 119.2(2) yes
C1 . C2 . C3 . 120.4(3) yes
C1 . C2 . H21 . 119.6 no
C3 . C2 . H21 . 120.0 no
C2 . C3 . C4 . 120.2(3) yes
C2 . C3 . H31 . 119.9 no
C4 . C3 . H31 . 119.9 no
C3 . C4 . C5 . 120.1(3) yes
C3 . C4 . H41 . 119.9 no
C5 . C4 . H41 . 120.0 no
C4 . C5 . C6 . 120.1(3) yes
C4 . C5 . H51 . 119.9 no
C6 . C5 . H51 . 120.0 no
C5 . C6 . C1 . 120.0(3) yes
C5 . C6 . H61 . 120.4 no
C1 . C6 . H61 . 119.7 no
N2 . C7 . C8 . 120.9(2) yes
N2 . C7 . C12 . 121.0(2) yes
C8 . C7 . C12 . 118.1(2) yes
C7 . C8 . C9 . 120.3(3) yes
C7 . C8 . H81 . 119.7 no
C9 . C8 . H81 . 120.1 no
C8 . C9 . C10 . 121.0(3) yes
C8 . C9 . H91 . 119.7 no
C10 . C9 . H91 . 119.3 no
C9 . C10 . C11 . 119.2(3) yes
C9 . C10 . H101 . 120.5 no
C11 . C10 . H101 . 120.3 no
C10 . C11 . C12 . 121.0(3) yes
C10 . C11 . H111 . 119.6 no
C12 . C11 . H111 . 119.4 no
C7 . C12 . C11 . 120.4(3) yes
C7 . C12 . H121 . 119.5 no
C11 . C12 . H121 . 120.1 no
N1 . C13 . O1 . 115.7(2) yes
N1 . C13 . O2 . 119.1(2) yes
O1 . C13 . O2 . 125.2(2) yes
N1 . C14 . O3 . 116.1(2) yes
N1 . C14 . O4 . 119.3(2) yes
O3 . C14 . O4 . 124.5(2) yes
N3 . C15 . N4 . 111.4(2) yes
N3 . C15 . C16 . 123.1(2) yes
N4 . C15 . C16 . 125.5(2) yes
C15 . C16 . H161 . 109.4 no
C15 . C16 . H162 . 109.5 no
H161 . C16 . H162 . 109.5 no
C15 . C16 . H163 . 109.5 no
H161 . C16 . H163 . 109.5 no
H162 . C16 . H163 . 109.5 no
N3 . C17 . C18 . 110.8(2) yes
N3 . C17 . C19 . 111.7(2) yes
C18 . C17 . C19 . 109.5(3) yes
N3 . C17 . H171 . 108.2 no
C18 . C17 . H171 . 108.2 no
C19 . C17 . H171 . 108.3 no
C17 . C18 . H181 . 109.6 no
C17 . C18 . H182 . 109.0 no
H181 . C18 . H182 . 109.5 no
C17 . C18 . H183 . 109.8 no
H181 . C18 . H183 . 109.5 no
H182 . C18 . H183 . 109.5 no
C17 . C19 . H191 . 110.0 no
C17 . C19 . H192 . 109.3 no
H191 . C19 . H192 . 109.5 no
C17 . C19 . H193 . 109.1 no
H191 . C19 . H193 . 109.5 no
H192 . C19 . H193 . 109.5 no
N4 . C20 . C21 . 115.0(3) yes
N4 . C20 . C22 . 110.7(3) yes
C21 . C20 . C22 . 108.4(3) yes
N4 . C20 . H201 . 107.3 no
C21 . C20 . H201 . 107.5 no
C22 . C20 . H201 . 107.7 no
C20 . C21 . H211 . 110.1 no
C20 . C21 . H212 . 108.9 no
H211 . C21 . H212 . 109.5 no
C20 . C21 . H213 . 109.4 no
H211 . C21 . H213 . 109.5 no
H212 . C21 . H213 . 109.5 no
C20 . C22 . H221 . 109.4 no
C20 . C22 . H222 . 109.9 no
H221 . C22 . H222 . 109.5 no
C20 . C22 . H223 . 109.1 no
H221 . C22 . H223 . 109.5 no
H222 . C22 . H223 . 109.5 no
Ti1 . C23 . C24 . 71.48(14) yes
Ti1 . C23 . C27 . 73.51(15) yes
C24 . C23 . C27 . 107.9(2) yes
Ti1 . C23 . C28 . 123.38(19) yes
C24 . C23 . C28 . 124.7(3) yes
C27 . C23 . C28 . 127.2(2) yes
Ti1 . C24 . C23 . 73.72(14) yes
Ti1 . C24 . C25 . 73.18(14) yes
C23 . C24 . C25 . 107.9(2) yes
Ti1 . C24 . C29 . 120.55(19) yes
C23 . C24 . C29 . 126.2(2) yes
C25 . C24 . C29 . 125.9(2) yes
Ti1 . C25 . C24 . 71.63(14) yes
Ti1 . C25 . C26 . 73.30(14) yes
C24 . C25 . C26 . 108.0(2) yes
Ti1 . C25 . C30 . 122.94(18) yes
C24 . C25 . C30 . 124.7(2) yes
C26 . C25 . C30 . 127.3(2) yes
Ti1 . C26 . C25 . 72.09(14) yes
Ti1 . C26 . C27 . 73.15(15) yes
C25 . C26 . C27 . 107.6(2) yes
Ti1 . C26 . C31 . 125.41(18) yes
C25 . C26 . C31 . 128.1(2) yes
C27 . C26 . C31 . 124.0(2) yes
Ti1 . C27 . C26 . 72.28(14) yes
Ti1 . C27 . C23 . 72.10(15) yes
C26 . C27 . C23 . 108.5(2) yes
Ti1 . C27 . C32 . 128.56(19) yes
C26 . C27 . C32 . 123.8(3) yes
C23 . C27 . C32 . 127.1(3) yes
C23 . C28 . H281 . 109.5 no
C23 . C28 . H282 . 109.2 no
H281 . C28 . H282 . 109.5 no
C23 . C28 . H283 . 109.7 no
H281 . C28 . H283 . 109.5 no
H282 . C28 . H283 . 109.5 no
C24 . C29 . H291 . 109.6 no
C24 . C29 . H292 . 109.0 no
H291 . C29 . H292 . 109.8 no
C24 . C29 . H293 . 109.0 no
H291 . C29 . H293 . 109.8 no
H292 . C29 . H293 . 109.5 no
C25 . C30 . H301 . 109.4 no
C25 . C30 . H302 . 109.4 no
H301 . C30 . H302 . 109.5 no
C25 . C30 . H303 . 109.6 no
H301 . C30 . H303 . 109.5 no
H302 . C30 . H303 . 109.5 no
C26 . C31 . H311 . 109.3 no
C26 . C31 . H312 . 109.5 no
H311 . C31 . H312 . 109.6 no
C26 . C31 . H313 . 109.4 no
H311 . C31 . H313 . 109.6 no
H312 . C31 . H313 . 109.5 no
C27 . C32 . H321 . 109.7 no
C27 . C32 . H322 . 109.3 no
H321 . C32 . H322 . 109.6 no
C27 . C32 . H323 . 109.2 no
H321 . C32 . H323 . 109.6 no
H322 . C32 . H323 . 109.5 no
C13 . O1 . Ti1 . 134.43(17) yes
C14 . O3 . Ti1 . 131.98(16) yes

loop_
_geom_bond_atom_site_label_1
_geom_bond_site_symmetry_1
_geom_bond_atom_site_label_2
_geom_bond_site_symmetry_2
_geom_bond_distance
_geom_bond_publ_flag
Ti1 . N3 . 2.059(2) yes
Ti1 . N4 . 2.090(2) yes
Ti1 . C23 . 2.383(3) yes
Ti1 . C24 . 2.354(3) yes
Ti1 . C25 . 2.374(2) yes
Ti1 . C26 . 2.390(3) yes
Ti1 . C27 . 2.401(3) yes
Ti1 . O1 . 1.9367(19) yes
Ti1 . O3 . 1.9512(18) yes
N1 . N2 . 1.394(3) yes
N1 . C13 . 1.433(3) yes
N1 . C14 . 1.423(3) yes
N2 . C1 . 1.416(3) yes
N2 . C7 . 1.399(3) yes
N3 . C15 . 1.339(3) yes
N3 . C17 . 1.478(3) yes
N4 . C15 . 1.329(4) yes
N4 . C20 . 1.489(3) yes
C1 . C2 . 1.394(4) yes
C1 . C6 . 1.394(4) yes
C2 . C3 . 1.386(4) yes
C2 . H21 . 0.950 no
C3 . C4 . 1.381(4) yes
C3 . H31 . 0.950 no
C4 . C5 . 1.381(5) yes
C4 . H41 . 0.950 no
C5 . C6 . 1.396(4) yes
C5 . H51 . 0.950 no
C6 . H61 . 0.950 no
C7 . C8 . 1.401(4) yes
C7 . C12 . 1.401(4) yes
C8 . C9 . 1.390(4) yes
C8 . H81 . 0.950 no
C9 . C10 . 1.378(4) yes
C9 . H91 . 0.950 no
C10 . C11 . 1.376(4) yes
C10 . H101 . 0.950 no
C11 . C12 . 1.391(4) yes
C11 . H111 . 0.950 no
C12 . H121 . 0.950 no
C13 . O1 . 1.298(3) yes
C13 . O2 . 1.206(3) yes
C14 . O3 . 1.294(3) yes
C14 . O4 . 1.218(3) yes
C15 . C16 . 1.502(4) yes
C16 . H161 . 0.950 no
C16 . H162 . 0.950 no
C16 . H163 . 0.950 no
C17 . C18 . 1.515(4) yes
C17 . C19 . 1.526(4) yes
C17 . H171 . 0.950 no
C18 . H181 . 0.950 no
C18 . H182 . 0.950 no
C18 . H183 . 0.950 no
C19 . H191 . 0.950 no
C19 . H192 . 0.950 no
C19 . H193 . 0.950 no
C20 . C21 . 1.452(6) yes
C20 . C22 . 1.533(5) yes
C20 . H201 . 0.950 no
C21 . H211 . 0.950 no
C21 . H212 . 0.950 no
C21 . H213 . 0.950 no
C22 . H221 . 0.950 no
C22 . H222 . 0.950 no
C22 . H223 . 0.950 no
C23 . C24 . 1.417(4) yes
C23 . C27 . 1.414(4) yes
C23 . C28 . 1.498(4) yes
C24 . C25 . 1.429(4) yes
C24 . C29 . 1.499(4) yes
C25 . C26 . 1.417(4) yes
C25 . C30 . 1.498(4) yes
C26 . C27 . 1.424(4) yes
C26 . C31 . 1.499(4) yes
C27 . C32 . 1.498(4) yes
C28 . H281 . 0.950 no
C28 . H282 . 0.950 no
C28 . H283 . 0.950 no
C29 . H291 . 0.950 no
C29 . H292 . 0.950 no
C29 . H293 . 0.950 no
C30 . H301 . 0.950 no
C30 . H302 . 0.950 no
C30 . H303 . 0.950 no
C31 . H311 . 0.950 no
C31 . H312 . 0.950 no
C31 . H313 . 0.950 no
C32 . H321 . 0.950 no
C32 . H322 . 0.950 no
C32 . H323 . 0.950 no
